data_4315367
loop_
_publ_author_name
'Takahiko Kojima'
'Norihisa Hirasa'
'Daisuke Noguchi'
'Tomoya Ishizuka'
'Soushi Miyazaki'
'Yoshihito Shiota'
'Kazunari Yoshizawa'
'Shunichi Fukuzumi'

_publ_section_title
;
 Synthesis and Characterization of Ruthenium(II)-Pyridylamine Complexes
 with Catechol Pendants as Metal Binding Sites
;
_journal_name_full 'Inorganic Chemistry'
_journal_page_first 3737
_journal_page_last 3745
_journal_paper_doi 10.1021/ic902070q
_journal_volume 49
_journal_year 2010
_chemical_formula_moiety 'C32 H28 Cl N6 O6 Ru, H2 O, Cl '
_chemical_formula_sum 'C32 H30 Cl2 N6 O7 Ru'
_chemical_formula_weight 782.60
_space_group_IT_number 14
_symmetry_cell_setting monoclinic
_symmetry_Int_Tables_number 14
_symmetry_space_group_name_Hall '-P 2ybc'
_symmetry_space_group_name_H-M 'P 1 21/c 1'
_cell_angle_alpha 90.0000
_cell_angle_beta 97.0165(8)
_cell_angle_gamma 90.0000
_cell_formula_units_Z 4
_cell_length_a 13.1592(2)
_cell_length_b 16.1463(3)
_cell_length_c 18.4551(7)
_cell_measurement_reflns_used 23447
_cell_measurement_temperature 93.1
_cell_measurement_theta_max 25.7
_cell_measurement_theta_min 3.1
_cell_volume 3891.83(17)
_computing_cell_refinement 'PROCESS-AUTO (Rigaku, 1998)'
_computing_data_collection 'PROCESS-AUTO (Rigaku, 1998)'
_computing_data_reduction 'CrystalStructure (Rigaku & RAC 2007)'
_computing_molecular_graphics 'ORTEP (Johnson, 1976)'
_computing_publication_material 'CrystalStructure (Rigaku & RAC 2007)'
_computing_structure_refinement 'SHELXL97 (Sheldrick, 1997)'
_computing_structure_solution 'SHELXS97 (Sheldrick, 1997)'
_diffrn_measured_fraction_theta_full 0.968
_diffrn_measured_fraction_theta_max 0.968
_diffrn_measurement_device_type MERCURY
_diffrn_radiation_type 'Mo K\a'
_diffrn_radiation_wavelength 0.71075
_diffrn_reflns_av_R_equivalents 0.049
_diffrn_reflns_limit_h_max 15
_diffrn_reflns_limit_h_min -15
_diffrn_reflns_limit_k_max 19
_diffrn_reflns_limit_k_min -13
_diffrn_reflns_limit_l_max 22
_diffrn_reflns_limit_l_min -22
_diffrn_reflns_number 25631
_diffrn_reflns_theta_full 25.68
_diffrn_reflns_theta_max 25.68
_exptl_absorpt_coefficient_mu 0.589
_exptl_absorpt_correction_T_max 1.000
_exptl_absorpt_correction_T_min 0.876
_exptl_absorpt_correction_type multi-scan
_exptl_absorpt_process_details
;
    Higashi, T. (1995). Program for Absorption Correction.
    Rigaku Corporation, Tokyo, Japan.
;
_exptl_crystal_colour unknown
_exptl_crystal_density_diffrn 1.336
_exptl_crystal_density_method 'not measured'
_exptl_crystal_description unknown
_exptl_crystal_F_000 1592.00
_exptl_crystal_size_max 0.00
_exptl_crystal_size_mid 0.00
_exptl_crystal_size_min 0.00
_refine_diff_density_max 1.03
_refine_diff_density_min -0.65
_refine_ls_extinction_method none
_refine_ls_goodness_of_fit_ref 1.031
_refine_ls_hydrogen_treatment constr
_refine_ls_number_parameters 441
_refine_ls_number_reflns 7156
_refine_ls_R_factor_gt 0.0780
_refine_ls_shift/su_max 0.0030
_refine_ls_structure_factor_coef Fsqd
_refine_ls_weighting_details 'w = 1/[\s^2^(Fo^2^)+(0.1247P)^2^+7.4663P] where P=(Fo^2^+2Fc^2^)/3'
_refine_ls_weighting_scheme calc
_refine_ls_wR_factor_ref 0.2158
_reflns_number_gt 5351
_reflns_number_total 7156
_reflns_threshold_expression F^2^>2.0\s(F^2^)
_cod_data_source_file ic902070q_si_002.cif
_cod_data_source_block '_RGK1571'
_cod_original_cell_volume 3891.82(18)
_cod_original_formula_sum 'C32 H30 Cl2 N6 O7 Ru '
_cod_database_code 4315367

loop_
_symmetry_equiv_pos_site_id
_symmetry_equiv_pos_as_xyz
1 +X,+Y,+Z
2 -X,1/2+Y,1/2-Z
3 -X,-Y,-Z
4 +X,1/2-Y,1/2+Z

loop_
_atom_site_label
_atom_site_type_symbol
_atom_site_fract_x
_atom_site_fract_y
_atom_site_fract_z
_atom_site_U_iso_or_equiv
_atom_site_adp_type
_atom_site_occupancy
_atom_site_symmetry_multiplicity
_atom_site_calc_flag
_atom_site_refinement_flags
_atom_site_disorder_assembly
_atom_site_disorder_group
Ru1 Ru 0.59771(3) 0.50485(3) 0.32292(3) 0.0358(2) Uani 1 1 d . . .
Cl1 Cl 0.63696(11) 0.62452(9) 0.40811(7) 0.0383(4) Uani 1 1 d . . .
O1 O 0.4438(3) 0.5165(2) 0.3383(2) 0.0382(9) Uani 1 1 d . . .
O3 O -0.0021(4) 0.5805(4) 0.4088(3) 0.0779(17) Uani 1 1 d . . .
O4 O 0.3462(4) 0.6796(4) 0.1164(4) 0.097(2) Uani 1 1 d U . .
O5 O -0.0118(4) 0.6211(4) 0.1897(4) 0.095(2) Uani 1 1 d U . .
O6 O -0.0067(4) 0.4631(4) 0.2267(4) 0.0787(16) Uani 1 1 d U . .
N1 N 0.5747(4) 0.4019(3) 0.2597(3) 0.0379(11) Uani 1 1 d . . .
N2 N 0.7473(4) 0.4827(3) 0.3095(3) 0.0412(12) Uani 1 1 d . . .
N3 N 0.6194(4) 0.4265(3) 0.4068(3) 0.0385(11) Uani 1 1 d . . .
N4 N 0.4490(4) 0.4256(3) 0.4361(3) 0.0407(12) Uani 1 1 d . . .
H4N H 0.4107 0.4059 0.4665 0.049 Uiso 1 1 calc R . .
N5 N 0.6129(4) 0.5854(3) 0.2353(3) 0.0413(12) Uani 1 1 d . . .
N6 N 0.4411(4) 0.5936(4) 0.1939(3) 0.0456(12) Uani 1 1 d U . .
H6N H 0.4361 0.5548 0.2252 0.055 Uiso 1 1 calc R . .
C1 C 0.4852(4) 0.3596(4) 0.2472(3) 0.0420(14) Uani 1 1 d . . .
H1 H 0.4272 0.3810 0.2646 0.050 Uiso 1 1 calc R . .
C2 C 0.4779(5) 0.2861(4) 0.2096(4) 0.0486(16) Uani 1 1 d . . .
H2 H 0.4150 0.2593 0.2008 0.058 Uiso 1 1 calc R . .
C3 C 0.5635(5) 0.2514(4) 0.1846(4) 0.0497(16) Uani 1 1 d . . .
H3 H 0.5595 0.2020 0.1585 0.060 Uiso 1 1 calc R . .
C4 C 0.6555(5) 0.2935(4) 0.2002(4) 0.0474(16) Uani 1 1 d . . .
H4 H 0.7152 0.2711 0.1862 0.057 Uiso 1 1 calc R . .
C5 C 0.6588(4) 0.3694(4) 0.2368(3) 0.0377(13) Uani 1 1 d . . .
C6 C 0.7533(5) 0.4205(4) 0.2495(4) 0.0456(15) Uani 1 1 d . . .
H6A H 0.7633 0.4494 0.2048 0.055 Uiso 1 1 calc R . .
H6B H 0.8119 0.3847 0.2623 0.055 Uiso 1 1 calc R . .
C7 C 0.7952(4) 0.4495(4) 0.3818(4) 0.0454(15) Uani 1 1 d . . .
H7A H 0.8196 0.4953 0.4132 0.055 Uiso 1 1 calc R . .
H7B H 0.8536 0.4152 0.3744 0.055 Uiso 1 1 calc R . .
C8 C 0.7193(4) 0.3990(4) 0.4184(3) 0.0406(14) Uani 1 1 d . . .
C9 C 0.7452(5) 0.3343(4) 0.4657(3) 0.0450(15) Uani 1 1 d . . .
H9 H 0.8123 0.3150 0.4727 0.054 Uiso 1 1 calc R . .
C10 C 0.6720(5) 0.2984(4) 0.5023(4) 0.0503(16) Uani 1 1 d . . .
H10 H 0.6892 0.2540 0.5335 0.060 Uiso 1 1 calc R . .
C11 C 0.5729(5) 0.3280(4) 0.4930(3) 0.0439(15) Uani 1 1 d . . .
H11 H 0.5229 0.3047 0.5183 0.053 Uiso 1 1 calc R . .
C12 C 0.5498(5) 0.3938(4) 0.4447(3) 0.0403(14) Uani 1 1 d . . .
C13 C 0.4008(5) 0.4822(4) 0.3880(3) 0.0410(14) Uani 1 1 d . . .
C14 C 0.2940(5) 0.5020(4) 0.3937(3) 0.0402(14) Uani 1 1 d . . .
C15 C 0.2276(5) 0.4523(5) 0.4271(4) 0.0497(16) Uani 1 1 d . . .
H15 H 0.2496 0.4015 0.4470 0.060 Uiso 1 1 calc R . .
C16 C 0.1277(5) 0.4791(5) 0.4305(4) 0.0528(18) Uani 1 1 d . . .
H16 H 0.0832 0.4455 0.4527 0.063 Uiso 0.465(10) 1 calc PR A 2
O2 O 0.0605(8) 0.4259(9) 0.4596(6) 0.090(4) Uani 0.535(10) 1 d P A 1
C17 C 0.0937(5) 0.5529(5) 0.4023(4) 0.0541(18) Uani 1 1 d . A .
C18 C 0.1576(5) 0.6028(5) 0.3672(4) 0.0551(18) Uani 1 1 d . . .
H18 H 0.1338 0.6530 0.3472 0.066 Uiso 0.535(10) 1 calc PR A 1
O2A O 0.1338(7) 0.6829(6) 0.3462(6) 0.052(3) Uani 0.465(10) 1 d P A 2
C19 C 0.2574(5) 0.5779(4) 0.3618(4) 0.0475(16) Uani 1 1 d . . .
H19 H 0.3001 0.6109 0.3373 0.057 Uiso 1 1 calc R . .
C20 C 0.7908(4) 0.5638(4) 0.2881(4) 0.0444(15) Uani 1 1 d . . .
H20A H 0.8540 0.5545 0.2674 0.053 Uiso 1 1 calc R . .
H20B H 0.8054 0.5990 0.3307 0.053 Uiso 1 1 calc R . .
C21 C 0.7125(5) 0.6055(4) 0.2321(4) 0.0440(15) Uani 1 1 d . . .
C22 C 0.7409(5) 0.6598(5) 0.1826(4) 0.061(2) Uani 1 1 d . . .
H22 H 0.8097 0.6712 0.1802 0.074 Uiso 1 1 calc R . .
C23 C 0.6642(5) 0.6985(5) 0.1347(4) 0.061(2) Uani 1 1 d . . .
H23 H 0.6820 0.7388 0.1025 0.073 Uiso 1 1 calc R . .
C24 C 0.5646(5) 0.6777(5) 0.1352(4) 0.0588(19) Uani 1 1 d . . .
H24 H 0.5137 0.7010 0.1020 0.071 Uiso 1 1 calc R . .
C25 C 0.5405(5) 0.6197(4) 0.1874(3) 0.0429(14) Uani 1 1 d . . .
C26 C 0.3504(5) 0.6211(5) 0.1579(4) 0.0625(17) Uani 1 1 d U . .
C27 C 0.2580(5) 0.5749(5) 0.1732(4) 0.0551(15) Uani 1 1 d U . .
C28 C 0.1668(5) 0.6192(5) 0.1703(4) 0.0610(17) Uani 1 1 d U . .
H28 H 0.1647 0.6746 0.1565 0.073 Uiso 1 1 calc R . .
C29 C 0.0796(5) 0.5807(5) 0.1879(5) 0.0679(18) Uani 1 1 d U . .
C30 C 0.0814(5) 0.4966(5) 0.2093(5) 0.0630(17) Uani 1 1 d U . .
C31 C 0.1721(5) 0.4529(5) 0.2107(4) 0.0581(17) Uani 1 1 d U . .
H31 H 0.1748 0.3972 0.2234 0.070 Uiso 1 1 calc R . .
C32 C 0.2599(5) 0.4932(5) 0.1927(4) 0.0561(16) Uani 1 1 d U . .
H32 H 0.3208 0.4638 0.1941 0.067 Uiso 1 1 calc R . .
Cl2 Cl -0.0056(3) 0.8077(2) 0.1730(3) 0.0636(15) Uiso 0.535(10) 1 d P A 1
Cl2A Cl 0.0077(7) 0.8011(5) 0.2126(7) 0.127(3) Uiso 0.465(10) 1 d P A 2
O8 O -0.0591(13) 0.7348(11) 0.3342(11) 0.130(6) Uiso 0.535(10) 1 d P A 1
O8A O -0.034(3) 0.747(3) 0.402(3) 0.284(18) Uiso 0.465(10) 1 d P A 2

loop_
_atom_site_aniso_label
_atom_site_aniso_U_11
_atom_site_aniso_U_22
_atom_site_aniso_U_33
_atom_site_aniso_U_12
_atom_site_aniso_U_13
_atom_site_aniso_U_23
Ru1 0.0268(2) 0.0420(3) 0.0394(3) 0.0014(2) 0.0072(2) 0.0001(2)
Cl1 0.0367(7) 0.0490(8) 0.0303(7) 0.0155(6) 0.0078(5) 0.0017(6)
O1 0.029(2) 0.046(2) 0.041(2) 0.0017(17) 0.0099(17) 0.0031(17)
O2 0.056(6) 0.146(11) 0.075(7) -0.003(6) 0.034(5) 0.030(7)
O2A 0.043(5) 0.054(6) 0.060(6) 0.004(4) 0.017(4) 0.006(4)
O3 0.032(2) 0.111(4) 0.092(4) 0.006(2) 0.015(2) -0.006(3)
O4 0.050(2) 0.125(4) 0.117(4) 0.014(3) 0.012(3) 0.077(3)
O5 0.037(2) 0.089(3) 0.160(5) 0.011(2) 0.020(3) 0.026(3)
O6 0.038(2) 0.074(3) 0.126(4) -0.002(2) 0.016(2) 0.008(3)
N1 0.031(2) 0.046(2) 0.037(2) 0.001(2) 0.003(2) 0.002(2)
N2 0.032(2) 0.050(3) 0.043(2) 0.002(2) 0.007(2) 0.001(2)
N3 0.032(2) 0.042(2) 0.041(2) 0.001(2) 0.003(2) 0.000(2)
N4 0.037(2) 0.047(2) 0.040(2) -0.003(2) 0.009(2) 0.003(2)
N5 0.031(2) 0.048(2) 0.046(3) 0.001(2) 0.011(2) -0.001(2)
N6 0.029(2) 0.061(3) 0.048(3) 0.005(2) 0.010(2) 0.013(2)
C1 0.030(3) 0.050(3) 0.045(3) 0.002(2) -0.000(2) 0.001(2)
C2 0.037(3) 0.046(3) 0.060(4) -0.004(2) -0.004(3) -0.004(3)
C3 0.044(3) 0.056(3) 0.050(3) -0.001(3) 0.006(3) -0.007(3)
C4 0.036(3) 0.057(3) 0.050(3) 0.008(2) 0.007(2) -0.002(3)
C5 0.028(2) 0.048(3) 0.038(3) 0.004(2) 0.006(2) 0.003(2)
C6 0.036(3) 0.054(3) 0.049(3) 0.003(2) 0.014(2) -0.007(3)
C7 0.030(3) 0.052(3) 0.053(3) 0.007(2) 0.001(2) 0.001(3)
C8 0.034(3) 0.044(3) 0.044(3) 0.005(2) 0.002(2) -0.005(2)
C9 0.039(3) 0.057(3) 0.038(3) 0.014(2) -0.000(2) -0.003(2)
C10 0.060(4) 0.049(3) 0.042(3) 0.002(3) 0.007(3) 0.002(2)
C11 0.047(3) 0.044(3) 0.042(3) 0.003(2) 0.006(2) -0.004(2)
C12 0.037(3) 0.048(3) 0.036(3) 0.002(2) 0.006(2) -0.008(2)
C13 0.033(3) 0.048(3) 0.042(3) -0.003(2) 0.006(2) -0.006(2)
C14 0.033(3) 0.045(3) 0.043(3) -0.005(2) 0.009(2) -0.010(2)
C15 0.041(3) 0.061(4) 0.047(3) -0.003(3) 0.008(3) -0.005(3)
C16 0.031(3) 0.075(4) 0.053(4) -0.007(3) 0.008(3) -0.001(3)
C17 0.028(3) 0.077(5) 0.059(4) -0.005(3) 0.009(3) -0.012(3)
C18 0.042(3) 0.062(4) 0.061(4) 0.010(3) 0.004(3) -0.007(3)
C19 0.038(3) 0.053(3) 0.053(4) -0.005(2) 0.014(2) -0.012(3)
C20 0.025(2) 0.053(3) 0.056(4) -0.006(2) 0.008(2) -0.004(3)
C21 0.034(3) 0.049(3) 0.051(3) 0.001(2) 0.012(2) 0.003(2)
C22 0.038(3) 0.073(4) 0.076(5) -0.004(3) 0.020(3) 0.014(4)
C23 0.046(4) 0.069(4) 0.070(5) -0.002(3) 0.019(3) 0.020(3)
C24 0.043(3) 0.074(4) 0.061(4) 0.013(3) 0.015(3) 0.019(3)
C25 0.036(3) 0.053(3) 0.042(3) 0.007(2) 0.010(2) 0.004(2)
C26 0.039(2) 0.085(3) 0.065(3) 0.013(2) 0.013(2) 0.028(3)
C27 0.032(2) 0.076(3) 0.057(3) 0.004(2) 0.003(2) 0.012(3)
C28 0.035(2) 0.073(3) 0.075(4) 0.006(2) 0.006(2) 0.019(3)
C29 0.030(2) 0.071(3) 0.102(4) 0.008(2) 0.009(3) 0.019(3)
C30 0.033(2) 0.064(3) 0.092(4) -0.000(2) 0.008(3) 0.004(3)
C31 0.036(2) 0.059(3) 0.078(4) 0.002(2) 0.002(3) -0.001(3)
C32 0.036(2) 0.068(3) 0.064(3) 0.008(2) 0.000(2) -0.004(3)

loop_
_atom_type_symbol
_atom_type_description
_atom_type_scat_dispersion_real
_atom_type_scat_dispersion_imag
_atom_type_scat_source
C C 0.003 0.002
;
International Tables for Crystallography
(1992, Vol. C, Tables 4.2.6.8 and 6.1.1.4)
;
H H 0.000 0.000
;
International Tables for Crystallography
(1992, Vol. C, Table 6.1.1.4)
;
Cl Cl 0.148 0.159
;
International Tables for Crystallography
(1992, Vol. C, Tables 4.2.6.8 and 6.1.1.4)
;
N N 0.006 0.003
;
International Tables for Crystallography
(1992, Vol. C, Tables 4.2.6.8 and 6.1.1.4)
;
O O 0.011 0.006
;
International Tables for Crystallography
(1992, Vol. C, Tables 4.2.6.8 and 6.1.1.4)
;
Ru Ru -1.259 0.836
;
International Tables for Crystallography
(1992, Vol. C, Tables 4.2.6.8 and 6.1.1.4)
;

loop_
_geom_angle_atom_site_label_1
_geom_angle_atom_site_label_2
_geom_angle_atom_site_label_3
_geom_angle
_geom_angle_publ_flag
_geom_angle_site_symmetry_1
_geom_angle_site_symmetry_2
_geom_angle_site_symmetry_3
Cl1 Ru1 O1 88.51(11) yes . . .
Cl1 Ru1 N1 175.03(13) yes . . .
Cl1 Ru1 N2 94.78(14) yes . . .
Cl1 Ru1 N3 90.18(14) yes . . .
Cl1 Ru1 N5 88.48(14) yes . . .
O1 Ru1 N1 94.17(17) yes . . .
O1 Ru1 N2 175.02(18) yes . . .
O1 Ru1 N3 90.05(18) yes . . .
O1 Ru1 N5 103.51(17) yes . . .
N1 Ru1 N2 82.28(19) yes . . .
N1 Ru1 N3 85.63(19) yes . . .
N1 Ru1 N5 94.9(2) yes . . .
N2 Ru1 N3 86.2(2) yes . . .
N2 Ru1 N5 80.36(19) yes . . .
N3 Ru1 N5 166.33(18) yes . . .
Ru1 O1 C13 126.0(3) yes . . .
Ru1 N1 C1 125.2(4) yes . . .
Ru1 N1 C5 115.5(3) yes . . .
C1 N1 C5 118.8(5) yes . . .
Ru1 N2 C6 110.1(3) yes . . .
Ru1 N2 C7 105.1(3) yes . . .
Ru1 N2 C20 106.4(3) yes . . .
C6 N2 C7 111.3(4) yes . . .
C6 N2 C20 109.4(5) yes . . .
C7 N2 C20 114.3(4) yes . . .
Ru1 N3 C8 111.6(3) yes . . .
Ru1 N3 C12 128.2(3) yes . . .
C8 N3 C12 119.8(5) yes . . .
C12 N4 C13 131.8(5) yes . . .
Ru1 N5 C21 111.4(3) yes . . .
Ru1 N5 C25 129.6(4) yes . . .
C21 N5 C25 119.0(5) yes . . .
C25 N6 C26 129.3(6) yes . . .
N1 C1 C2 121.9(5) yes . . .
C1 C2 C3 120.5(5) yes . . .
C2 C3 C4 117.2(6) yes . . .
C3 C4 C5 120.3(6) yes . . .
N1 C5 C4 121.2(5) yes . . .
N1 C5 C6 116.1(5) yes . . .
C4 C5 C6 122.6(5) yes . . .
N2 C6 C5 111.6(5) yes . . .
N2 C7 C8 111.1(4) yes . . .
N3 C8 C7 115.3(5) yes . . .
N3 C8 C9 120.0(5) yes . . .
C7 C8 C9 124.5(5) yes . . .
C8 C9 C10 119.9(5) yes . . .
C9 C10 C11 120.2(6) yes . . .
C10 C11 C12 118.1(6) yes . . .
N3 C12 N4 119.7(5) yes . . .
N3 C12 C11 121.9(5) yes . . .
N4 C12 C11 118.4(5) yes . . .
O1 C13 N4 123.3(5) yes . . .
O1 C13 C14 118.5(5) yes . . .
N4 C13 C14 118.2(5) yes . . .
C13 C14 C15 124.8(5) yes . . .
C13 C14 C19 116.2(5) yes . . .
C15 C14 C19 119.0(5) yes . . .
C14 C15 C16 119.3(6) yes . . .
O2 C16 C15 118.4(7) yes . . .
O2 C16 C17 119.8(7) yes . . .
C15 C16 C17 121.7(6) yes . . .
O3 C17 C16 121.6(6) yes . . .
O3 C17 C18 118.3(6) yes . . .
C16 C17 C18 120.1(6) yes . . .
O2A C18 C17 123.4(7) yes . . .
O2A C18 C19 115.9(7) yes . . .
C17 C18 C19 120.0(6) yes . . .
C14 C19 C18 119.8(6) yes . . .
N2 C20 C21 108.5(4) yes . . .
N5 C21 C20 116.1(5) yes . . .
N5 C21 C22 122.2(5) yes . . .
C20 C21 C22 121.7(5) yes . . .
C21 C22 C23 118.5(6) yes . . .
C22 C23 C24 120.5(7) yes . . .
C23 C24 C25 118.0(6) yes . . .
N5 C25 N6 114.7(5) yes . . .
N5 C25 C24 121.8(5) yes . . .
N6 C25 C24 123.6(5) yes . . .
O4 C26 N6 121.9(6) yes . . .
O4 C26 C27 122.5(6) yes . . .
N6 C26 C27 115.6(6) yes . . .
C26 C27 C28 117.3(7) yes . . .
C26 C27 C32 123.2(6) yes . . .
C28 C27 C32 119.5(6) yes . . .
C27 C28 C29 119.9(7) yes . . .
O5 C29 C28 123.3(7) yes . . .
O5 C29 C30 115.8(6) yes . . .
C28 C29 C30 120.9(6) yes . . .
O6 C30 C29 117.7(6) yes . . .
O6 C30 C31 123.6(6) yes . . .
C29 C30 C31 118.7(6) yes . . .
C30 C31 C32 119.5(6) yes . . .
C27 C32 C31 121.5(6) yes . . .

loop_
_geom_bond_atom_site_label_1
_geom_bond_atom_site_label_2
_geom_bond_distance
_geom_bond_publ_flag
_geom_bond_site_symmetry_1
_geom_bond_site_symmetry_2
Ru1 Cl1 2.5047(14) yes . .
Ru1 O1 2.088(4) yes . .
Ru1 N1 2.032(4) yes . .
Ru1 N2 2.045(5) yes . .
Ru1 N3 1.993(4) yes . .
Ru1 N5 2.103(5) yes . .
O1 C13 1.262(7) yes . .
O2 C16 1.387(14) yes . .
O2A C18 1.377(12) yes . .
O3 C17 1.356(8) yes . .
O4 C26 1.213(11) yes . .
O5 C29 1.373(9) yes . .
O6 C30 1.353(9) yes . .
N1 C1 1.356(7) yes . .
N1 C5 1.339(7) yes . .
N2 C6 1.504(8) yes . .
N2 C7 1.502(8) yes . .
N2 C20 1.502(8) yes . .
N3 C8 1.378(7) yes . .
N3 C12 1.327(8) yes . .
N4 C12 1.413(7) yes . .
N4 C13 1.374(7) yes . .
N5 C21 1.359(7) yes . .
N5 C25 1.338(7) yes . .
N6 C25 1.393(7) yes . .
N6 C26 1.368(8) yes . .
C1 C2 1.371(9) yes . .
C2 C3 1.387(9) yes . .
C3 C4 1.387(9) yes . .
C4 C5 1.398(9) yes . .
C5 C6 1.488(8) yes . .
C7 C8 1.511(9) yes . .
C8 C9 1.377(8) yes . .
C9 C10 1.371(9) yes . .
C10 C11 1.379(9) yes . .
C11 C12 1.398(8) yes . .
C13 C14 1.458(8) yes . .
C14 C15 1.386(9) yes . .
C14 C19 1.417(8) yes . .
C15 C16 1.393(9) yes . .
C16 C17 1.353(10) yes . .
C17 C18 1.382(10) yes . .
C18 C19 1.389(9) yes . .
C20 C21 1.524(8) yes . .
C21 C22 1.351(10) yes . .
C22 C23 1.404(10) yes . .
C23 C24 1.354(10) yes . .
C24 C25 1.407(10) yes . .
C26 C27 1.482(10) yes . .
C27 C28 1.393(9) yes . .
C27 C32 1.366(10) yes . .
C28 C29 1.378(10) yes . .
C29 C30 1.412(11) yes . .
C30 C31 1.385(10) yes . .
C31 C32 1.400(10) yes . .
